data_2101792
loop_
_publ_author_name
'Marsh, R. E.'

_publ_section_title
;
 The perils of <i>Cc</i> revisited
;
_journal_issue 2
_journal_name_full 'Acta Crystallographica Section B'
_journal_page_first 317
_journal_page_last 322
_journal_paper_doi 10.1107/S010876819601381X
_journal_volume 53
_journal_year 1997
_chemical_formula_moiety 'C4 H16 N6 O4 Co, N O2 '
_chemical_formula_sum 'C4 H16 Co N7 O6'
_space_group_IT_number 15
_symmetry_cell_setting monoclinic
_symmetry_space_group_name_Hall '-C 2yc'
_symmetry_space_group_name_H-M 'C 1 2/c 1'
_audit_creation_method CSD-QUEST3D-V5
_cell_angle_alpha 90
_cell_angle_beta 96.76(2)
_cell_angle_gamma 90
_cell_formula_units_Z 4
_cell_length_a 9.198(2)
_cell_length_b 12.444(2)
_cell_length_c 9.963(3)
_cell_volume 1132.4(5)
_cod_data_source_file an0533.cif
_cod_data_source_block CSD_CIF_MIF_SIVHIO01
_cod_depositor_comments
;

  Added moiety chemical formula from Marsh (1997) paper. The summary
  chemical formula is calculated from moiety formula using 'AdHocParser'
  (svn://www.crystallography.net/cod-tools/trunk/Formulae/AdHocParser.yp,
  revision 1441.)

  Removing 16 atoms which were symmetric equivalents of the atoms from
  the asymmetric unit.

  Andrius Merkys
  2013-11-06
;
_cod_original_sg_symbol_H-M 'C 2/c'
_cod_database_code 2101792

loop_
_symmetry_equiv_pos_as_xyz
x,y,z
-x,y,1/2-z
1/2+x,1/2+y,z
1/2-x,1/2+y,1/2-z
-x,-y,-z
x,-y,-1/2+z
-1/2-x,-1/2-y,-z
-1/2+x,-1/2-y,-1/2+z

loop_
_atom_site_label
_atom_site_fract_x
_atom_site_fract_y
_atom_site_fract_z
_atom_site_type_symbol
Co1 .0 .20472 .25 Co
N1 .1540 .1992 .1316 N
N2 .1190 .0947 .3566 N
N3 -.0952 .3162 .1410 N
N4 .0 .1911 -.25 N
O1 -.2294 .3269 .1295 O
O2 -.0213 .3788 .0820 O
O3 .0505 .1384 -.1506 O
C1 .2384 .0976 .1544 C
C2 .2633 .0806 .3038 C
H1 .230 .261 .151 H
H2 .110 .209 .048 H
H3 .136 .108 .442 H
H4 .075 .032 .346 H
H5 .328 .098 .112 H
H6 .176 .042 .108 H
H7 .330 .136 .348 H
H8 .302 .010 .326 H

loop_
_atom_type_symbol
C
H
Co
N
O
